data_7241641
loop_
_publ_author_name
'Li, Huizhen'
'Wang, Ruirui'
'Kang, Jiaxin'
'Li, Shujun'
'Zhou, Ai-Ju'
'Han, Dong-xue'
'Guan, Hong-Yu'
'Austin, Douglas J.'
'Yue, Yanfeng'

_publ_section_title
;
 Syntheses, formation mechanisms and structures of a series of linear
 diborazanes
;
_journal_issue 2
_journal_name_full CrystEngComm
_journal_page_first 404
_journal_page_last 410
_journal_paper_doi 10.1039/D0CE01196G
_journal_volume 23
_journal_year 2021
_chemical_formula_sum 'C2 H24 B4 N4'
_chemical_formula_weight 147.49
_space_group_crystal_system monoclinic
_space_group_IT_number 11
_space_group_name_Hall '-P 2yb'
_space_group_name_H-M_alt 'P 1 21/m 1'
_atom_sites_solution_hydrogens difmap
_audit_update_record
;
2018-06-15 deposited with the CCDC.	2020-11-16 downloaded from the CCDC.
;
_cell_angle_alpha 90
_cell_angle_beta 91.847(10)
_cell_angle_gamma 90
_cell_formula_units_Z 1
_cell_length_a 4.9595(15)
_cell_length_b 7.185(3)
_cell_length_c 7.507(3)
_cell_measurement_reflns_used 956
_cell_measurement_temperature 103.(2)
_cell_measurement_theta_max 26.2585
_cell_measurement_theta_min 2.7146
_cell_volume 267.37(17)
_computing_cell_refinement 'SAINT V8.34A (Bruker AXS Inc., 2013)'
_computing_data_collection 'APEX3 (Bruker AXS Inc., 2015)'
_computing_data_reduction 'SAINT V8.34A (Bruker AXS Inc., 2013)'
_computing_molecular_graphics 'XP (Bruker AXS Inc., 2015)'
_computing_publication_material 'APEX3 (Bruker AXS Inc., 2015)'
_computing_structure_refinement 'SHELXL-2014/7 (Sheldrick, 2014)'
_computing_structure_solution 'XT, VERSION 2014/4'
_diffrn_ambient_temperature 103.(2)
_diffrn_detector_area_resol_mean 8.3333
_diffrn_measured_fraction_theta_full 0.986
_diffrn_measured_fraction_theta_max 0.986
_diffrn_measurement_device_type 'CCD area detector'
_diffrn_measurement_method 'phi and omega scans'
_diffrn_radiation_monochromator graphite
_diffrn_radiation_type MoK\a
_diffrn_radiation_wavelength 0.71073
_diffrn_reflns_av_R_equivalents 0.0385
_diffrn_reflns_av_unetI/netI 0.0346
_diffrn_reflns_limit_h_max 4
_diffrn_reflns_limit_h_min -6
_diffrn_reflns_limit_k_max 8
_diffrn_reflns_limit_k_min -8
_diffrn_reflns_limit_l_max 9
_diffrn_reflns_limit_l_min -8
_diffrn_reflns_number 3004
_diffrn_reflns_theta_full 26.31
_diffrn_reflns_theta_max 26.31
_diffrn_reflns_theta_min 2.71
_diffrn_source 'fine-focus sealed tube'
_diffrn_source_type 'Bruker KappaCCD'
_exptl_absorpt_coefficient_mu 0.053
_exptl_absorpt_correction_T_max 1.00
_exptl_absorpt_correction_T_min 0.74
_exptl_absorpt_correction_type multi-scan
_exptl_absorpt_process_details
;
SADABS-2014/5 - Bruker AXS area detector scaling and absorption correction
;
_exptl_crystal_colour colourless
_exptl_crystal_density_diffrn 0.916
_exptl_crystal_density_method 'not measured'
_exptl_crystal_description plate
_exptl_crystal_F_000 84
_exptl_crystal_size_max 0.420
_exptl_crystal_size_mid 0.300
_exptl_crystal_size_min 0.060
_refine_diff_density_max 0.301
_refine_diff_density_min -0.196
_refine_ls_extinction_method none
_refine_ls_goodness_of_fit_ref 1.093
_refine_ls_hydrogen_treatment refall
_refine_ls_matrix_type full
_refine_ls_number_parameters 57
_refine_ls_number_reflns 578
_refine_ls_number_restraints 0
_refine_ls_restrained_S_all 1.093
_refine_ls_R_factor_all 0.0574
_refine_ls_R_factor_gt 0.0479
_refine_ls_shift/su_max 0.000
_refine_ls_shift/su_mean 0.000
_refine_ls_structure_factor_coef Fsqd
_refine_ls_weighting_details 'w=1/[\s^2^(Fo^2^)+(0.0591P)^2^+0.0926P] where P=(Fo^2^+2Fc^2^)/3'
_refine_ls_weighting_scheme calc
_refine_ls_wR_factor_gt 0.1230
_refine_ls_wR_factor_ref 0.1288
_reflns_number_gt 494
_reflns_number_total 578
_reflns_threshold_expression 'I > 2\s(I)'
_cod_data_source_file d0ce01196g2.cif
_cod_data_source_block I
_cod_depositor_comments
;
The following automatic conversions were performed:

data item '_exptl_absorpt_correction_type' value 'Multi-Scan' was
changed to 'multi-scan' in accordance with the
/home/data/users/saulius/crontab/automatic-downloads/rss-feeds/RSC/lib/dictionaries/cif_core.dic
dictionary named 'cif_core.dic' version 2.4.2 last updated on
2011-04-26.

Automatic conversion script
Id: cif_fix_values 7556 2019-12-06 15:28:31Z antanas 

 Adding full bibliography for 7241641--7241647.cif.
;
_cod_original_cell_volume 267.37(16)
_cod_database_code 7241641

loop_
_space_group_symop_operation_xyz
'x, y, z'
'-x, y+1/2, -z'
'-x, -y, -z'
'x, -y-1/2, z'

loop_
_atom_site_type_symbol
_atom_site_label
_atom_site_fract_x
_atom_site_fract_y
_atom_site_fract_z
_atom_site_U_iso_or_equiv
_atom_site_adp_type
_atom_site_calc_flag
_atom_site_refinement_flags_adp
_atom_site_refinement_flags_occupancy
_atom_site_refinement_flags_posn
_atom_site_occupancy
_atom_site_disorder_assembly
_atom_site_disorder_group
B B1 0.2337(4) 0.25 0.6433(3) 0.0206(6) Uani d T P S 1 . .
H H2B 0.108(3) 0.123(2) 0.5985(19) 0.029(4) Uiso d . . . 1 . .
H H1B 0.274(6) 0.25 0.791(4) 0.059(9) Uiso d . P S 1 . .
B B2 0.4847(4) 0.25 0.3338(3) 0.0142(5) Uani d T P S 1 . .
H H3B 0.379(3) 0.121(2) 0.2842(18) 0.019(4) Uiso d . . . 1 . .
C C1 0.7874(5) 0.25 0.0595(3) 0.0271(6) Uani d T P S 1 . .
H H1C 0.965(5) 0.25 0.027(3) 0.021(5) Uiso d . P S 1 . .
H H2C 0.699(4) 0.142(3) 0.017(2) 0.047(5) Uiso d . . . 1 . .
N N1 0.5124(3) 0.25 0.5414(2) 0.0150(5) Uani d T P S 1 . .
H H1N 0.608(3) 0.153(2) 0.5792(19) 0.022(4) Uiso d . . . 1 . .
N N2 0.7804(3) 0.25 0.2563(2) 0.0156(5) Uani d T P S 1 . .
H H2N 0.870(3) 0.158(2) 0.296(2) 0.027(4) Uiso d . . . 1 . .

loop_
_atom_site_aniso_label
_atom_site_aniso_U_11
_atom_site_aniso_U_22
_atom_site_aniso_U_33
_atom_site_aniso_U_12
_atom_site_aniso_U_13
_atom_site_aniso_U_23
B1 0.0126(11) 0.0330(14) 0.0162(11) 0 0.0019(8) 0
B2 0.0090(10) 0.0143(11) 0.0193(11) 0 0.0004(8) 0
C1 0.0200(12) 0.0440(15) 0.0175(11) 0 0.0046(8) 0
N1 0.0107(8) 0.0161(9) 0.0180(9) 0 -0.0008(6) 0
N2 0.0122(8) 0.0181(10) 0.0165(9) 0 0.0007(6) 0

loop_
_atom_type_symbol
_atom_type_description
_atom_type_scat_dispersion_real
_atom_type_scat_dispersion_imag
_atom_type_scat_source
C C 0.0033 0.0016 'International Tables Vol C Tables 4.2.6.8 and 6.1.1.4'
H H 0.0000 0.0000 'International Tables Vol C Tables 4.2.6.8 and 6.1.1.4'
N N 0.0061 0.0033 'International Tables Vol C Tables 4.2.6.8 and 6.1.1.4'
B B 0.0013 0.0007 'International Tables Vol C Tables 4.2.6.8 and 6.1.1.4'

loop_
_geom_angle_atom_site_label_1
_geom_angle_atom_site_label_2
_geom_angle_atom_site_label_3
_geom_angle_site_symmetry_1
_geom_angle_site_symmetry_3
_geom_angle
_geom_angle_publ_flag
N1 B2 N2 . . 108.17(14) ?
B2 N1 B1 . . 115.31(14) ?
C1 N2 B2 . . 114.57(15) ?

loop_
_geom_bond_atom_site_label_1
_geom_bond_atom_site_label_2
_geom_bond_site_symmetry_2
_geom_bond_distance
_geom_bond_publ_flag
B1 N1 . 1.601(2) ?
B2 N1 . 1.560(2) ?
B2 N2 . 1.595(2) ?
C1 N2 . 1.479(2) ?
